data_4133391
loop_
_publ_author_name
'Nattmann, Lukas'
'Lutz, Sigrid'
'Ortsack, Pascal'
'Goddard, Richard'
'Cornella, Josep'

_publ_section_title
;
 A Highly Reduced Ni-Li-Olefin Complex for Catalytic Kumada-Corriu
 Cross-Couplings.
;
_journal_issue 42
_journal_name_full 'Journal of the American Chemical Society'
_journal_page_first 13628
_journal_page_last 13633
_journal_paper_doi 10.1021/jacs.8b09849
_journal_volume 140
_journal_year 2018
_chemical_absolute_configuration rmad
_chemical_formula_moiety 'C32 H56 Li2 Ni O4'
_chemical_formula_sum 'C32 H56 Li2 Ni O4'
_chemical_formula_weight 577.35
_chemical_properties_physical 'Air- & Moisture-sensitive'
_space_group_crystal_system monoclinic
_space_group_IT_number 14
_space_group_name_Hall '-P 2ybc'
_space_group_name_H-M_alt 'P 1 21/c 1'
_audit_block_code ORP-OB-014
_audit_creation_date 2017-07-27
_audit_creation_method
;
Olex2 1.2
(compiled 2017.07.20 svn.r3457 for OlexSys, GUI svn.r5370)
;
_cell_angle_alpha 90
_cell_angle_beta 107.478(2)
_cell_angle_gamma 90
_cell_formula_units_Z 4
_cell_length_a 10.5241(13)
_cell_length_b 18.135(2)
_cell_length_c 17.197(2)
_cell_measurement_reflns_used 9890
_cell_volume 3130.6(6)
_cod_data_source_file ja8b09849_si_003.cif
_cod_data_source_block 10882sadabs
_cod_original_cell_volume 3130.6(7)
_cod_database_code 4133391
_shelx_space_group_comment
;
The symmetry employed for this shelxl refinement is uniquely defined
by the following loop, which should always be used as a source of
symmetry information in preference to the above space-group names.
They are only intended as comments.
;
_olex2_submission_special_instructions 'No special instructions were received'
_shelx_shelxl_version_number 2016/6

loop_
_space_group_symop_operation_xyz
'x, y, z'
'-x, y+1/2, -z+1/2'
'-x, -y, -z'
'x, -y-1/2, z-1/2'

loop_
_atom_site_label
_atom_site_type_symbol
_atom_site_fract_x
_atom_site_fract_y
_atom_site_fract_z
_atom_site_U_iso_or_equiv
_atom_site_adp_type
_atom_site_occupancy
_atom_site_site_symmetry_order
_atom_site_calc_flag
_atom_site_refinement_flags_posn
_atom_site_refinement_flags_occupancy
_atom_site_disorder_assembly
_atom_site_disorder_group
Ni1 Ni 0.29114(2) 0.65816(2) 0.66741(2) 0.01297(3) Uani 1 1 d . . . .
O1 O 0.16589(7) 0.52490(4) 0.81508(4) 0.02085(13) Uani 1 1 d . . . .
O2 O 0.16224(8) 0.44854(4) 0.66504(4) 0.02270(13) Uani 1 1 d . . . .
O3 O 0.38824(8) 0.61069(4) 0.47267(4) 0.02261(13) Uani 1 1 d . . . .
O4 O 0.46445(8) 0.76858(4) 0.52481(5) 0.02317(13) Uani 1 1 d . . . .
C1 C 0.09732(8) 0.64178(5) 0.61612(5) 0.01646(14) Uani 1 1 d . . . .
H1 H 0.071543 0.590110 0.597732 0.020 Uiso 1 1 calc R . . .
C2 C 0.15405(8) 0.68491(5) 0.56270(5) 0.01673(14) Uani 1 1 d . . . .
H2 H 0.161599 0.658506 0.513222 0.020 Uiso 1 1 calc R . . .
C3 C 0.12902(9) 0.76784(5) 0.55261(6) 0.01999(15) Uani 1 1 d . . . .
H3A H 0.032618 0.776673 0.527091 0.024 Uiso 1 1 calc R . . .
H3B H 0.176823 0.787750 0.515624 0.024 Uiso 1 1 calc R . . .
C4 C 0.17567(9) 0.80923(5) 0.63497(6) 0.01986(15) Uani 1 1 d . . . .
H4A H 0.215765 0.856904 0.626882 0.024 Uiso 1 1 calc R . . .
H4B H 0.097342 0.819941 0.653683 0.024 Uiso 1 1 calc R . . .
C5 C 0.27725(9) 0.76534(4) 0.70089(5) 0.01671(14) Uani 1 1 d . . . .
H5 H 0.364482 0.790729 0.725384 0.020 Uiso 1 1 calc R . . .
C6 C 0.23709(9) 0.71756(5) 0.75455(5) 0.01693(14) Uani 1 1 d . . . .
H6 H 0.299650 0.714245 0.811171 0.020 Uiso 1 1 calc R . . .
C7 C 0.09024(9) 0.70671(5) 0.74674(6) 0.01958(15) Uani 1 1 d . . . .
H7A H 0.052501 0.754074 0.758083 0.023 Uiso 1 1 calc R . . .
H7B H 0.082051 0.670559 0.788101 0.023 Uiso 1 1 calc R . . .
C8 C 0.00886(9) 0.67921(5) 0.66120(6) 0.01977(15) Uani 1 1 d . . . .
H8A H -0.059411 0.643739 0.666741 0.024 Uiso 1 1 calc R . . .
H8B H -0.037847 0.721515 0.628523 0.024 Uiso 1 1 calc R . . .
C9 C 0.41961(8) 0.57618(5) 0.71191(5) 0.01672(14) Uani 1 1 d . . . .
H9 H 0.402187 0.532175 0.675167 0.020 Uiso 1 1 calc R . . .
C10 C 0.48020(8) 0.63732(5) 0.67907(5) 0.01506(13) Uani 1 1 d . . . .
H10 H 0.5096(14) 0.6218(8) 0.6317(8) 0.023(3) Uiso 1 1 d . . . .
C11 C 0.58383(8) 0.68773(5) 0.73449(5) 0.01687(14) Uani 1 1 d . . . .
H11A H 0.554449 0.700216 0.782447 0.020 Uiso 1 1 calc R . . .
H11B H 0.586581 0.734182 0.704805 0.020 Uiso 1 1 calc R . . .
C12 C 0.72839(9) 0.65578(6) 0.76556(6) 0.02171(17) Uani 1 1 d . . . .
H12A H 0.735593 0.613580 0.730613 0.026 Uiso 1 1 calc R . . .
H12B H 0.791944 0.694088 0.759753 0.026 Uiso 1 1 calc R . . .
C13 C 0.76768(10) 0.63054(6) 0.85294(6) 0.02535(19) Uani 1 1 d . . . .
H13 H 0.831621 0.659161 0.892037 0.030 Uiso 1 1 calc R . . .
C14 C 0.71925(10) 0.57098(6) 0.87935(6) 0.0273(2) Uani 1 1 d . . . .
H14 H 0.752169 0.559719 0.935814 0.033 Uiso 1 1 calc R . . .
C15 C 0.61654(10) 0.52039(6) 0.82646(7) 0.02612(19) Uani 1 1 d . . . .
H15A H 0.616060 0.473592 0.856011 0.031 Uiso 1 1 calc R . . .
H15B H 0.641064 0.508843 0.776558 0.031 Uiso 1 1 calc R . . .
C16 C 0.47317(9) 0.55466(5) 0.80156(6) 0.02075(16) Uani 1 1 d . . . .
H16A H 0.483437 0.602378 0.831967 0.025 Uiso 1 1 calc R . . .
H16B H 0.4122(14) 0.5196(8) 0.8162(9) 0.025(3) Uiso 1 1 d . . . .
C17 C 0.22124(9) 0.56044(5) 0.89333(5) 0.01751(14) Uani 1 1 d . . . .
H17A H 0.244410 0.612360 0.886049 0.021 Uiso 1 1 calc R . . .
H17B H 0.302517 0.534416 0.925883 0.021 Uiso 1 1 calc R . . .
C18 C 0.11351(10) 0.55658(5) 0.93521(6) 0.02067(16) Uani 1 1 d . . . .
H18A H 0.054269 0.600164 0.921977 0.025 Uiso 1 1 calc R . . .
H18B H 0.152400 0.552859 0.995118 0.025 Uiso 1 1 calc R . . .
C19 C 0.03894(9) 0.48616(5) 0.89952(6) 0.02054(16) Uani 1 1 d . . . .
H19A H 0.086494 0.441591 0.926563 0.025 Uiso 1 1 calc R . . .
H19B H -0.052895 0.486061 0.903624 0.025 Uiso 1 1 calc R . . .
C20 C 0.03954(10) 0.49147(6) 0.81215(6) 0.02436(18) Uani 1 1 d . . . .
H20A H 0.031564 0.441905 0.787023 0.029 Uiso 1 1 calc R . . .
H20B H -0.035421 0.522372 0.779994 0.029 Uiso 1 1 calc R . . .
C21 C 0.23917(17) 0.38541(6) 0.70252(7) 0.0412(3) Uani 1 1 d . . . .
H21A H 0.209563 0.367286 0.748560 0.049 Uiso 0.75 1 calc R P A 1
H21B H 0.335000 0.397998 0.723128 0.049 Uiso 0.75 1 calc R P A 1
H21C H 0.182636 0.349032 0.719579 0.049 Uiso 0.25 1 calc R P B 2
H21D H 0.313232 0.400193 0.750808 0.049 Uiso 0.25 1 calc R P B 2
C22A C 0.21473(18) 0.32749(7) 0.63568(9) 0.0301(3) Uani 0.75 1 d . P C 1
H22A H 0.292576 0.294445 0.644091 0.036 Uiso 0.75 1 calc R P C 1
H22B H 0.134855 0.297545 0.632970 0.036 Uiso 0.75 1 calc R P C 1
C22B C 0.2936(6) 0.3527(3) 0.6347(4) 0.0414(11) Uiso 0.25 1 d . P C 2
H22C H 0.381279 0.374258 0.637434 0.050 Uiso 0.25 1 calc R P C 2
H22D H 0.302466 0.298399 0.639633 0.050 Uiso 0.25 1 calc R P C 2
C23 C 0.19401(13) 0.37338(7) 0.56070(7) 0.0327(2) Uani 1 1 d . . . .
H23A H 0.145202 0.345923 0.510940 0.039 Uiso 0.75 1 calc R P C 1
H23B H 0.279482 0.391538 0.555011 0.039 Uiso 0.75 1 calc R P C 1
H23C H 0.136293 0.330555 0.538282 0.039 Uiso 0.25 1 calc R P C 2
H23D H 0.237129 0.389534 0.519739 0.039 Uiso 0.25 1 calc R P C 2
C24 C 0.11107(10) 0.43554(6) 0.57856(6) 0.02411(18) Uani 1 1 d . . . .
H24A H 0.119848 0.480394 0.547767 0.029 Uiso 1 1 calc R . . .
H24B H 0.015913 0.421336 0.563258 0.029 Uiso 1 1 calc R . . .
C25 C 0.32884(11) 0.54093(5) 0.48259(6) 0.02465(18) Uani 1 1 d . . . .
H25A H 0.267387 0.547154 0.515842 0.030 Uiso 1 1 calc R . . .
H25B H 0.398567 0.504887 0.509998 0.030 Uiso 1 1 calc R . . .
C26 C 0.25332(14) 0.51454(7) 0.39743(8) 0.0372(3) Uani 1 1 d . . . .
H26A H 0.165499 0.493912 0.395901 0.045 Uiso 1 1 calc R . . .
H26B H 0.304633 0.476528 0.378401 0.045 Uiso 1 1 calc R . . .
C27 C 0.23729(12) 0.58426(7) 0.34555(7) 0.0335(2) Uani 1 1 d . . . .
H27A H 0.229849 0.572536 0.288125 0.040 Uiso 1 1 calc R . . .
H27B H 0.158576 0.613244 0.347478 0.040 Uiso 1 1 calc R . . .
C28 C 0.36480(14) 0.62408(7) 0.38685(6) 0.0337(2) Uani 1 1 d . . . .
H28A H 0.438915 0.604449 0.368627 0.040 Uiso 1 1 calc R . . .
H28B H 0.355582 0.677537 0.374819 0.040 Uiso 1 1 calc R . . .
C29 C 0.58717(12) 0.75717(6) 0.50533(8) 0.0325(2) Uani 1 1 d . . . .
H29A H 0.574287 0.766742 0.446787 0.039 Uiso 1 1 calc R . . .
H29B H 0.619085 0.705914 0.517948 0.039 Uiso 1 1 calc R . . .
C30 C 0.68565(11) 0.81130(6) 0.55773(7) 0.02766(19) Uani 1 1 d . . . .
H30A H 0.755889 0.824599 0.532740 0.033 Uiso 1 1 calc R . . .
H30B H 0.727623 0.791550 0.613198 0.033 Uiso 1 1 calc R . . .
C31 C 0.59542(11) 0.87669(5) 0.55906(6) 0.02451(18) Uani 1 1 d . . . .
H31A H 0.634406 0.908565 0.607039 0.029 Uiso 1 1 calc R . . .
H31B H 0.578499 0.906592 0.508809 0.029 Uiso 1 1 calc R . . .
C32 C 0.46874(10) 0.83941(5) 0.56414(6) 0.02040(16) Uani 1 1 d . . . .
H32A H 0.471029 0.832996 0.621714 0.024 Uiso 1 1 calc R . . .
H32B H 0.389593 0.869230 0.535783 0.024 Uiso 1 1 calc R . . .
Li1 Li 0.20608(17) 0.54805(9) 0.71347(10) 0.0196(3) Uani 1 1 d . . . .
Li2 Li 0.37199(17) 0.68550(9) 0.55297(10) 0.0206(3) Uani 1 1 d . . . .

loop_
_atom_site_aniso_label
_atom_site_aniso_U_11
_atom_site_aniso_U_22
_atom_site_aniso_U_33
_atom_site_aniso_U_23
_atom_site_aniso_U_13
_atom_site_aniso_U_12
Ni1 0.01223(5) 0.01237(5) 0.01373(5) 0.00024(3) 0.00301(3) 0.00076(3)
O1 0.0207(3) 0.0279(3) 0.0148(3) -0.0052(2) 0.0067(2) -0.0095(2)
O2 0.0350(4) 0.0154(3) 0.0155(3) -0.0016(2) 0.0043(3) -0.0003(2)
O3 0.0311(3) 0.0211(3) 0.0147(3) -0.0019(2) 0.0054(2) -0.0056(3)
O4 0.0276(3) 0.0175(3) 0.0288(3) -0.0042(2) 0.0151(3) -0.0047(2)
C1 0.0139(3) 0.0153(3) 0.0191(3) -0.0015(3) 0.0033(3) 0.0000(3)
C2 0.0162(3) 0.0166(3) 0.0157(3) -0.0001(3) 0.0023(3) 0.0016(3)
C3 0.0202(4) 0.0179(4) 0.0197(4) 0.0041(3) 0.0028(3) 0.0034(3)
C4 0.0224(4) 0.0138(3) 0.0228(4) 0.0016(3) 0.0059(3) 0.0027(3)
C5 0.0180(3) 0.0134(3) 0.0181(3) -0.0010(3) 0.0044(3) -0.0001(3)
C6 0.0182(3) 0.0162(3) 0.0164(3) -0.0012(3) 0.0053(3) 0.0005(3)
C7 0.0197(4) 0.0198(4) 0.0215(4) -0.0005(3) 0.0095(3) 0.0022(3)
C8 0.0147(3) 0.0212(4) 0.0239(4) -0.0010(3) 0.0065(3) 0.0014(3)
C9 0.0158(3) 0.0153(3) 0.0190(3) 0.0015(3) 0.0051(3) 0.0027(3)
C10 0.0140(3) 0.0177(3) 0.0134(3) -0.0002(3) 0.0039(2) 0.0009(3)
C11 0.0139(3) 0.0191(3) 0.0168(3) 0.0001(3) 0.0034(3) 0.0001(3)
C12 0.0135(3) 0.0301(4) 0.0210(4) -0.0018(3) 0.0044(3) 0.0010(3)
C13 0.0167(4) 0.0343(5) 0.0212(4) -0.0028(4) -0.0001(3) 0.0080(3)
C14 0.0218(4) 0.0382(5) 0.0201(4) 0.0052(4) 0.0034(3) 0.0139(4)
C15 0.0225(4) 0.0261(4) 0.0300(5) 0.0090(4) 0.0082(4) 0.0104(3)
C16 0.0182(4) 0.0225(4) 0.0227(4) 0.0080(3) 0.0080(3) 0.0059(3)
C17 0.0176(3) 0.0198(4) 0.0145(3) -0.0020(3) 0.0040(3) -0.0017(3)
C18 0.0238(4) 0.0208(4) 0.0199(4) -0.0026(3) 0.0103(3) -0.0011(3)
C19 0.0216(4) 0.0202(4) 0.0216(4) 0.0018(3) 0.0092(3) -0.0020(3)
C20 0.0203(4) 0.0328(5) 0.0195(4) -0.0034(3) 0.0052(3) -0.0098(3)
C21 0.0754(10) 0.0231(5) 0.0183(4) 0.0035(3) 0.0037(5) 0.0152(5)
C22A 0.0456(8) 0.0148(5) 0.0264(6) 0.0014(4) 0.0054(6) 0.0064(5)
C23 0.0368(6) 0.0340(5) 0.0237(4) -0.0047(4) 0.0035(4) 0.0133(4)
C24 0.0238(4) 0.0265(4) 0.0182(4) -0.0053(3) 0.0006(3) 0.0057(3)
C25 0.0304(5) 0.0176(4) 0.0263(4) -0.0018(3) 0.0090(4) -0.0016(3)
C26 0.0481(7) 0.0302(5) 0.0323(5) -0.0140(4) 0.0107(5) -0.0127(5)
C27 0.0320(5) 0.0421(6) 0.0224(4) -0.0073(4) 0.0022(4) -0.0017(5)
C28 0.0455(6) 0.0365(6) 0.0159(4) 0.0002(4) 0.0042(4) -0.0106(5)
C29 0.0366(6) 0.0251(5) 0.0465(6) -0.0118(4) 0.0284(5) -0.0076(4)
C30 0.0250(4) 0.0272(5) 0.0335(5) 0.0000(4) 0.0129(4) -0.0024(4)
C31 0.0305(5) 0.0184(4) 0.0258(4) -0.0013(3) 0.0103(4) -0.0052(3)
C32 0.0257(4) 0.0157(3) 0.0213(4) 0.0005(3) 0.0094(3) 0.0010(3)
Li1 0.0225(7) 0.0186(7) 0.0182(7) -0.0009(5) 0.0068(6) -0.0022(6)
Li2 0.0237(8) 0.0192(7) 0.0187(7) -0.0007(5) 0.0062(6) -0.0024(6)

loop_
_atom_type_symbol
_atom_type_description
_atom_type_scat_dispersion_real
_atom_type_scat_dispersion_imag
_atom_type_scat_source
C C 0.0033 0.0016 'International Tables Vol C Tables 4.2.6.8 and 6.1.1.4'
H H 0.0000 0.0000 'International Tables Vol C Tables 4.2.6.8 and 6.1.1.4'
Li Li -0.0003 0.0001 'International Tables Vol C Tables 4.2.6.8 and 6.1.1.4'
Ni Ni 0.3393 1.1124 'International Tables Vol C Tables 4.2.6.8 and 6.1.1.4'
O O 0.0106 0.0060 'International Tables Vol C Tables 4.2.6.8 and 6.1.1.4'

loop_
_cod_changelog_entry_id
_cod_changelog_entry_author
_cod_changelog_entry_date
_cod_changelog_entry_text
1 'Vaitkus, Antanas' 2022-06-28T20:42:00+03:00
;
 Removed the '_chemical_name_systematic' data item that had an incorrect value.
;
